data_1504335
loop_
_publ_author_name
'Frankowski, Kevin J.'
'Neuenswander, Benjamin'
'Aub\'e, Jeffrey'

_publ_section_title
;
 Explorations ofStemonaAlkaloid-Inspired Analogues: Skeletal Modification
 and Functional Group Diversification
;
_journal_issue 5
_journal_name_full 'Journal of Combinatorial Chemistry'
_journal_page_first 721
_journal_paper_doi 10.1021/cc800078h
_journal_volume 10
_journal_year 2008
_chemical_formula_sum 'C25 H26 Cl2 N2 O2'
_chemical_formula_weight 457.38
_chemical_name_systematic
; 
 ? 
;
_space_group_IT_number 2
_symmetry_cell_setting triclinic
_symmetry_space_group_name_Hall '-P 1'
_symmetry_space_group_name_H-M 'P -1'
_atom_sites_solution_hydrogens geom
_atom_sites_solution_primary direct
_atom_sites_solution_secondary difmap
_audit_creation_method SHELXL-97
_cell_angle_alpha 77.6050(10)
_cell_angle_beta 81.4590(10)
_cell_angle_gamma 85.0560(10)
_cell_formula_units_Z 2
_cell_length_a 7.7322(5)
_cell_length_b 8.2825(5)
_cell_length_c 18.0011(11)
_cell_measurement_reflns_used 7476
_cell_measurement_temperature 100(2)
_cell_measurement_theta_max 30.00
_cell_measurement_theta_min 2.34
_cell_volume 1111.71(12)
_computing_cell_refinement 'Bruker SAINT'
_computing_data_collection 'Bruker SMART'
_computing_data_reduction 'Bruker SAINT'
_computing_molecular_graphics 'Bruker SHELXTL'
_computing_publication_material 'Bruker SHELXTL'
_computing_structure_refinement 'Bruker SHELXTL'
_computing_structure_solution 'Bruker SHELXTL'
_diffrn_ambient_temperature 100(2)
_diffrn_measured_fraction_theta_full 0.980
_diffrn_measured_fraction_theta_max 0.980
_diffrn_measurement_device_type 'Bruker SMART APEX CCD area detector'
_diffrn_measurement_method 'phi and omega scans'
_diffrn_radiation_monochromator graphite
_diffrn_radiation_source 'fine-focus sealed tube'
_diffrn_radiation_type MoK\a
_diffrn_radiation_wavelength 0.71073
_diffrn_reflns_av_R_equivalents 0.0308
_diffrn_reflns_av_sigmaI/netI 0.0320
_diffrn_reflns_limit_h_max 10
_diffrn_reflns_limit_h_min -10
_diffrn_reflns_limit_k_max 11
_diffrn_reflns_limit_k_min -11
_diffrn_reflns_limit_l_max 25
_diffrn_reflns_limit_l_min -25
_diffrn_reflns_number 13143
_diffrn_reflns_theta_full 30.02
_diffrn_reflns_theta_max 30.02
_diffrn_reflns_theta_min 2.52
_diffrn_standards_decay_% 0.00
_exptl_absorpt_coefficient_mu 0.317
_exptl_absorpt_correction_T_max 1.000
_exptl_absorpt_correction_T_min 0.891
_exptl_absorpt_correction_type multi-scan
_exptl_crystal_colour Colorless
_exptl_crystal_density_diffrn 1.366
_exptl_crystal_density_method 'not measured'
_exptl_crystal_description 'Irregular chunk'
_exptl_crystal_F_000 480
_exptl_crystal_size_max 0.50
_exptl_crystal_size_mid 0.34
_exptl_crystal_size_min 0.22
_refine_diff_density_max 0.696
_refine_diff_density_min -0.242
_refine_diff_density_rms 0.076
_refine_ls_extinction_method none
_refine_ls_goodness_of_fit_ref 1.040
_refine_ls_hydrogen_treatment mixed
_refine_ls_matrix_type full
_refine_ls_number_parameters 384
_refine_ls_number_reflns 6374
_refine_ls_number_restraints 0
_refine_ls_restrained_S_all 1.040
_refine_ls_R_factor_all 0.0543
_refine_ls_R_factor_gt 0.0510
_refine_ls_shift/su_max 0.000
_refine_ls_shift/su_mean 0.000
_refine_ls_structure_factor_coef Fsqd
_refine_ls_weighting_details 'calc w=1/[\s^2^(Fo^2^)+(0.0769P)^2^+0.5127P] where P=(Fo^2^+2Fc^2^)/3'
_refine_ls_weighting_scheme calc
_refine_ls_wR_factor_gt 0.1310
_refine_ls_wR_factor_ref 0.1339
_reflns_number_gt 5896
_reflns_number_total 6374
_reflns_threshold_expression >2sigma(I)
_cod_data_source_file cc800078h_si_002.cif
_cod_data_source_block k99e
_cod_depositor_comments
;
The following automatic conversions were performed:

'_symmetry_cell_setting' value 'Triclinic' changed to 'triclinic'
according to /home/saulius/struct/CIF-dictionaries/cif_core.dic
dictionary named 'cif_core.dic' version 2.4.1 from 2010-06-29.

Automatic conversion script
Id: cif_fix_values 1715 2011-07-08 13:25:40Z adriana 
;
_cod_original_sg_symbol_H-M P-1
_cod_database_code 1504335

loop_
_symmetry_equiv_pos_as_xyz
'x, y, z'
'-x, -y, -z'

loop_
_atom_site_label
_atom_site_type_symbol
_atom_site_fract_x
_atom_site_fract_y
_atom_site_fract_z
_atom_site_U_iso_or_equiv
_atom_site_adp_type
_atom_site_occupancy
_atom_site_symmetry_multiplicity
_atom_site_calc_flag
Cl1 Cl -0.19869(5) 0.36842(5) -0.03478(2) 0.03164(12) Uani 1 1 d
Cl2 Cl -0.31244(7) 0.77916(5) 0.16433(3) 0.04123(14) Uani 1 1 d
O1 O 0.67048(14) -0.37937(15) 0.38021(7) 0.0287(3) Uani 1 1 d
O2 O -0.27898(14) 0.14717(13) 0.31787(6) 0.0224(2) Uani 1 1 d
N1 N 0.38968(15) -0.28633(14) 0.40683(7) 0.0169(2) Uani 1 1 d
N2 N -0.03778(14) 0.03801(13) 0.25239(6) 0.0139(2) Uani 1 1 d
C1 C 0.51366(18) -0.40598(18) 0.39409(8) 0.0194(3) Uani 1 1 d
C2 C 0.45482(19) -0.57819(18) 0.39843(9) 0.0206(3) Uani 1 1 d
H2A H 0.402(3) -0.626(2) 0.4528(11) 0.023(5) Uiso 1 1 d
H2B H 0.561(3) -0.650(3) 0.3885(12) 0.030(5) Uiso 1 1 d
C3 C 0.32466(19) -0.58919(18) 0.34351(9) 0.0203(3) Uani 1 1 d
H3A H 0.361(2) -0.509(2) 0.2950(10) 0.016(4) Uiso 1 1 d
H3B H 0.334(3) -0.708(3) 0.3374(12) 0.027(5) Uiso 1 1 d
C4 C 0.13590(18) -0.54988(17) 0.37543(9) 0.0194(3) Uani 1 1 d
H4B H 0.109(3) -0.631(3) 0.4288(12) 0.031(5) Uiso 1 1 d
H4A H 0.054(3) -0.575(3) 0.3411(12) 0.030(5) Uiso 1 1 d
C5 C 0.08943(16) -0.37103(16) 0.38394(8) 0.0152(2) Uani 1 1 d
H5 H -0.029(2) -0.367(2) 0.4117(10) 0.018(4) Uiso 1 1 d
C6 C 0.20064(16) -0.30851(16) 0.43497(7) 0.0150(2) Uani 1 1 d
H6 H 0.188(3) -0.384(2) 0.4845(11) 0.022(5) Uiso 1 1 d
C7 C 0.44718(19) -0.13020(18) 0.41990(9) 0.0213(3) Uani 1 1 d
H7A H 0.469(3) -0.047(2) 0.3704(11) 0.021(4) Uiso 1 1 d
H7B H 0.560(3) -0.157(3) 0.4425(12) 0.029(5) Uiso 1 1 d
C8 C 0.2919(2) -0.07060(18) 0.47271(8) 0.0209(3) Uani 1 1 d
H8A H 0.297(3) -0.122(3) 0.5242(13) 0.029(5) Uiso 1 1 d
H8B H 0.284(3) 0.050(3) 0.4668(12) 0.028(5) Uiso 1 1 d
C9 C 0.13591(18) -0.13329(16) 0.44603(7) 0.0166(2) Uani 1 1 d
H9 H 0.035(3) -0.141(2) 0.4832(11) 0.021(4) Uiso 1 1 d
C10 C 0.09355(18) -0.01577(16) 0.37183(8) 0.0171(2) Uani 1 1 d
H10A H 0.201(3) 0.020(2) 0.3410(11) 0.019(4) Uiso 1 1 d
H10B H 0.027(3) 0.085(2) 0.3859(11) 0.023(5) Uiso 1 1 d
C11 C -0.01201(16) -0.08888(15) 0.32300(7) 0.0137(2) Uani 1 1 d
H11 H -0.123(2) -0.110(2) 0.3490(9) 0.008(4) Uiso 1 1 d
C12 C 0.07917(17) -0.25072(16) 0.30685(8) 0.0160(2) Uani 1 1 d
H12A H 0.196(3) -0.233(2) 0.2779(11) 0.019(4) Uiso 1 1 d
H12B H 0.013(2) -0.296(2) 0.2769(11) 0.018(4) Uiso 1 1 d
C13 C -0.17378(17) 0.15376(16) 0.25957(8) 0.0162(2) Uani 1 1 d
C14 C -0.19381(17) 0.29300(16) 0.19174(8) 0.0173(2) Uani 1 1 d
C15 C -0.18100(17) 0.26666(18) 0.11696(8) 0.0198(3) Uani 1 1 d
H15 H -0.152(3) 0.159(3) 0.1049(12) 0.029(5) Uiso 1 1 d
C16 C -0.21082(19) 0.40069(19) 0.05837(9) 0.0231(3) Uani 1 1 d
C17 C -0.2511(2) 0.5590(2) 0.07148(10) 0.0282(3) Uani 1 1 d
H17 H -0.260(3) 0.650(3) 0.0317(14) 0.043(6) Uiso 1 1 d
C18 C -0.2630(2) 0.58138(18) 0.14612(10) 0.0262(3) Uani 1 1 d
C19 C -0.23692(18) 0.45083(18) 0.20702(9) 0.0213(3) Uani 1 1 d
H19 H -0.248(3) 0.472(3) 0.2564(13) 0.028(5) Uiso 1 1 d
C20 C 0.11288(16) 0.07666(16) 0.19579(7) 0.0152(2) Uani 1 1 d
C21 C 0.16251(18) -0.02100(18) 0.14128(8) 0.0196(3) Uani 1 1 d
H21 H 0.093(3) -0.106(2) 0.1410(11) 0.020(4) Uiso 1 1 d
C22 C 0.3120(2) 0.0144(2) 0.08847(9) 0.0249(3) Uani 1 1 d
H22 H 0.347(3) -0.046(3) 0.0481(12) 0.029(5) Uiso 1 1 d
C23 C 0.41068(19) 0.1452(2) 0.09001(9) 0.0247(3) Uani 1 1 d
H23 H 0.510(3) 0.165(3) 0.0525(13) 0.036(6) Uiso 1 1 d
C24 C 0.36038(18) 0.24343(19) 0.14382(8) 0.0216(3) Uani 1 1 d
H24 H 0.426(3) 0.336(3) 0.1438(11) 0.024(5) Uiso 1 1 d
C25 C 0.21095(17) 0.20910(17) 0.19667(8) 0.0178(2) Uani 1 1 d
H25 H 0.174(3) 0.273(2) 0.2334(11) 0.022(5) Uiso 1 1 d

loop_
_atom_site_aniso_label
_atom_site_aniso_U_11
_atom_site_aniso_U_22
_atom_site_aniso_U_33
_atom_site_aniso_U_23
_atom_site_aniso_U_13
_atom_site_aniso_U_12
Cl1 0.0320(2) 0.0378(2) 0.02152(18) 0.00558(15) -0.00578(14) -0.00786(16)
Cl2 0.0501(3) 0.01587(18) 0.0567(3) -0.00049(17) -0.0191(2) 0.00705(17)
O1 0.0124(5) 0.0325(6) 0.0413(7) -0.0084(5) -0.0030(4) 0.0000(4)
O2 0.0193(5) 0.0185(5) 0.0240(5) 0.0000(4) 0.0047(4) 0.0046(4)
N1 0.0135(5) 0.0164(5) 0.0209(5) -0.0035(4) -0.0022(4) -0.0019(4)
N2 0.0110(5) 0.0133(5) 0.0154(5) -0.0001(4) -0.0011(4) 0.0014(4)
C1 0.0155(6) 0.0235(7) 0.0189(6) -0.0040(5) -0.0040(5) 0.0027(5)
C2 0.0182(6) 0.0184(6) 0.0254(7) -0.0055(5) -0.0054(5) 0.0046(5)
C3 0.0199(6) 0.0174(6) 0.0246(7) -0.0071(5) -0.0043(5) 0.0021(5)
C4 0.0174(6) 0.0128(6) 0.0282(7) -0.0031(5) -0.0047(5) -0.0013(5)
C5 0.0120(5) 0.0122(5) 0.0197(6) -0.0013(4) -0.0005(4) 0.0002(4)
C6 0.0126(5) 0.0135(5) 0.0165(6) 0.0000(4) 0.0006(4) 0.0003(4)
C7 0.0200(6) 0.0184(6) 0.0268(7) -0.0043(5) -0.0062(5) -0.0041(5)
C8 0.0264(7) 0.0180(6) 0.0206(6) -0.0061(5) -0.0083(5) 0.0014(5)
C9 0.0176(6) 0.0156(6) 0.0156(6) -0.0021(4) -0.0014(4) 0.0014(4)
C10 0.0213(6) 0.0133(6) 0.0162(6) -0.0012(4) -0.0033(5) -0.0007(5)
C11 0.0122(5) 0.0117(5) 0.0152(5) 0.0001(4) -0.0007(4) 0.0013(4)
C12 0.0163(6) 0.0124(5) 0.0189(6) -0.0034(4) -0.0022(4) 0.0013(4)
C13 0.0129(5) 0.0137(5) 0.0206(6) -0.0008(4) -0.0022(4) 0.0010(4)
C14 0.0106(5) 0.0156(6) 0.0228(6) 0.0023(5) -0.0027(4) 0.0006(4)
C15 0.0131(6) 0.0204(6) 0.0231(6) 0.0023(5) -0.0030(5) -0.0012(5)
C16 0.0174(6) 0.0266(7) 0.0226(7) 0.0042(5) -0.0051(5) -0.0050(5)
C17 0.0241(7) 0.0224(7) 0.0334(8) 0.0103(6) -0.0102(6) -0.0034(6)
C18 0.0211(7) 0.0164(6) 0.0385(8) 0.0029(6) -0.0092(6) 0.0009(5)
C19 0.0151(6) 0.0173(6) 0.0295(7) -0.0005(5) -0.0047(5) 0.0016(5)
C20 0.0115(5) 0.0171(6) 0.0147(5) 0.0008(4) -0.0019(4) 0.0013(4)
C21 0.0179(6) 0.0212(6) 0.0189(6) -0.0040(5) -0.0007(5) -0.0003(5)
C22 0.0221(7) 0.0305(8) 0.0201(6) -0.0055(6) 0.0024(5) 0.0015(6)
C23 0.0164(6) 0.0319(8) 0.0212(7) 0.0010(6) 0.0025(5) -0.0003(5)
C24 0.0159(6) 0.0237(7) 0.0225(6) 0.0018(5) -0.0027(5) -0.0032(5)
C25 0.0149(6) 0.0194(6) 0.0177(6) -0.0008(5) -0.0028(4) 0.0001(5)

loop_
_atom_type_symbol
_atom_type_description
_atom_type_scat_dispersion_real
_atom_type_scat_dispersion_imag
_atom_type_scat_source
C C 0.0033 0.0016 'International Tables Vol C Tables 4.2.6.8 and 6.1.1.4'
H H 0.0000 0.0000 'International Tables Vol C Tables 4.2.6.8 and 6.1.1.4'
N N 0.0061 0.0033 'International Tables Vol C Tables 4.2.6.8 and 6.1.1.4'
O O 0.0106 0.0060 'International Tables Vol C Tables 4.2.6.8 and 6.1.1.4'
Cl Cl 0.1484 0.1585 'International Tables Vol C Tables 4.2.6.8 and 6.1.1.4'

loop_
_geom_angle_atom_site_label_1
_geom_angle_atom_site_label_2
_geom_angle_atom_site_label_3
_geom_angle
C1 N1 C7 117.96(12)
C1 N1 C6 126.79(11)
C7 N1 C6 112.01(11)
C13 N2 C20 120.52(11)
C13 N2 C11 116.20(10)
C20 N2 C11 117.54(10)
O1 C1 N1 122.05(14)
O1 C1 C2 119.97(13)
N1 C1 C2 117.98(12)
C1 C2 C3 115.32(12)
C1 C2 H2A 109.5(11)
C3 C2 H2A 109.2(12)
C1 C2 H2B 107.4(13)
C3 C2 H2B 109.8(12)
H2A C2 H2B 105.1(17)
C4 C3 C2 112.76(12)
C4 C3 H3A 110.6(11)
C2 C3 H3A 106.2(11)
C4 C3 H3B 107.5(12)
C2 C3 H3B 106.1(12)
H3A C3 H3B 113.7(15)
C3 C4 C5 116.23(11)
C3 C4 H4B 107.4(12)
C5 C4 H4B 110.0(12)
C3 C4 H4A 109.7(12)
C5 C4 H4A 106.5(12)
H4B C4 H4A 106.6(17)
C4 C5 C12 112.98(11)
C4 C5 C6 114.42(11)
C12 C5 C6 112.50(10)
C4 C5 H5 107.3(11)
C12 C5 H5 105.0(11)
C6 C5 H5 103.5(11)
N1 C6 C9 101.60(10)
N1 C6 C5 118.16(11)
C9 C6 C5 111.17(10)
N1 C6 H6 109.8(12)
C9 C6 H6 109.1(11)
C5 C6 H6 106.8(11)
N1 C7 C8 103.33(11)
N1 C7 H7A 111.2(11)
C8 C7 H7A 110.8(11)
N1 C7 H7B 107.3(12)
C8 C7 H7B 115.6(12)
H7A C7 H7B 108.5(16)
C9 C8 C7 102.21(11)
C9 C8 H8A 108.7(13)
C7 C8 H8A 111.2(13)
C9 C8 H8B 112.0(12)
C7 C8 H8B 112.1(12)
H8A C8 H8B 110.3(17)
C8 C9 C10 108.77(11)
C8 C9 C6 103.41(11)
C10 C9 C6 113.55(11)
C8 C9 H9 113.0(12)
C10 C9 H9 109.3(12)
C6 C9 H9 108.8(12)
C11 C10 C9 115.13(11)
C11 C10 H10A 108.0(11)
C9 C10 H10A 109.1(12)
C11 C10 H10B 108.6(11)
C9 C10 H10B 108.1(11)
H10A C10 H10B 107.6(16)
N2 C11 C12 113.80(10)
N2 C11 C10 108.61(10)
C12 C11 C10 109.67(11)
N2 C11 H11 106.2(10)
C12 C11 H11 108.7(10)
C10 C11 H11 109.8(10)
C11 C12 C5 108.03(10)
C11 C12 H12A 111.5(11)
C5 C12 H12A 111.0(11)
C11 C12 H12B 109.5(11)
C5 C12 H12B 109.4(11)
H12A C12 H12B 107.4(15)
O2 C13 N2 122.92(12)
O2 C13 C14 119.31(12)
N2 C13 C14 117.77(11)
C19 C14 C15 120.54(13)
C19 C14 C13 116.97(12)
C15 C14 C13 122.38(12)
C16 C15 C14 118.60(14)
C16 C15 H15 119.1(13)
C14 C15 H15 122.3(13)
C17 C16 C15 122.23(15)
C17 C16 Cl1 118.85(12)
C15 C16 Cl1 118.92(12)
C16 C17 C18 117.88(14)
C16 C17 H17 122.0(15)
C18 C17 H17 119.8(15)
C17 C18 C19 122.14(15)
C17 C18 Cl2 118.94(12)
C19 C18 Cl2 118.92(13)
C18 C19 C14 118.58(14)
C18 C19 H19 118.7(13)
C14 C19 H19 122.7(13)
C25 C20 C21 120.13(12)
C25 C20 N2 119.95(12)
C21 C20 N2 119.91(12)
C22 C21 C20 119.31(13)
C22 C21 H21 122.6(12)
C20 C21 H21 118.1(12)
C23 C22 C21 120.47(14)
C23 C22 H22 117.4(13)
C21 C22 H22 122.0(13)
C22 C23 C24 120.23(13)
C22 C23 H23 117.2(14)
C24 C23 H23 122.6(14)
C23 C24 C25 119.64(14)
C23 C24 H24 120.2(12)
C25 C24 H24 120.1(12)
C20 C25 C24 120.21(13)
C20 C25 H25 118.4(12)
C24 C25 H25 121.4(12)

loop_
_geom_bond_atom_site_label_1
_geom_bond_atom_site_label_2
_geom_bond_distance
Cl1 C16 1.7417(16)
Cl2 C18 1.7385(16)
O1 C1 1.2303(18)
O2 C13 1.2229(17)
N1 C1 1.3499(17)
N1 C7 1.4785(18)
N1 C6 1.4877(16)
N2 C13 1.3713(16)
N2 C20 1.4385(16)
N2 C11 1.4918(16)
C1 C2 1.517(2)
C2 C3 1.533(2)
C2 H2A 1.01(2)
C2 H2B 0.99(2)
C3 C4 1.522(2)
C3 H3A 0.998(19)
C3 H3B 1.01(2)
C4 C5 1.5284(18)
C4 H4B 1.05(2)
C4 H4A 1.01(2)
C5 C12 1.5332(18)
C5 C6 1.5385(19)
C5 H5 0.980(19)
C6 C9 1.5380(18)
C6 H6 0.97(2)
C7 C8 1.533(2)
C7 H7A 1.00(2)
C7 H7B 1.01(2)
C8 C9 1.530(2)
C8 H8A 0.94(2)
C8 H8B 0.98(2)
C9 C10 1.5347(18)
C9 H9 0.948(19)
C10 C11 1.5273(18)
C10 H10A 0.96(2)
C10 H10B 1.000(19)
C11 C12 1.5238(17)
C11 H11 0.923(17)
C12 H12A 0.976(19)
C12 H12B 0.945(19)
C13 C14 1.5052(18)
C14 C19 1.3955(19)
C14 C15 1.397(2)
C15 C16 1.3869(19)
C15 H15 0.96(2)
C16 C17 1.383(2)
C17 C18 1.384(3)
C17 H17 0.93(3)
C18 C19 1.389(2)
C19 H19 0.93(2)
C20 C25 1.3904(19)
C20 C21 1.3927(19)
C21 C22 1.392(2)
C21 H21 0.92(2)
C22 C23 1.385(2)
C22 H22 0.96(2)
C23 C24 1.387(2)
C23 H23 0.94(2)
C24 C25 1.3910(19)
C24 H24 0.95(2)
C25 H25 0.93(2)

loop_
_geom_torsion_atom_site_label_1
_geom_torsion_atom_site_label_2
_geom_torsion_atom_site_label_3
_geom_torsion_atom_site_label_4
_geom_torsion
C7 N1 C1 O1 -12.6(2)
C6 N1 C1 O1 -170.51(14)
C7 N1 C1 C2 166.55(12)
C6 N1 C1 C2 8.6(2)
O1 C1 C2 C3 -122.88(15)
N1 C1 C2 C3 57.96(17)
C1 C2 C3 C4 -84.12(15)
C2 C3 C4 C5 67.59(16)
C3 C4 C5 C12 72.88(15)
C3 C4 C5 C6 -57.59(16)
C1 N1 C6 C9 173.85(12)
C7 N1 C6 C9 14.83(14)
C1 N1 C6 C5 -64.27(17)
C7 N1 C6 C5 136.71(12)
C4 C5 C6 N1 67.85(15)
C12 C5 C6 N1 -62.85(14)
C4 C5 C6 C9 -175.29(11)
C12 C5 C6 C9 54.01(14)
C1 N1 C7 C8 -150.10(12)
C6 N1 C7 C8 10.96(14)
N1 C7 C8 C9 -32.30(13)
C7 C8 C9 C10 -78.84(13)
C7 C8 C9 C6 42.14(13)
N1 C6 C9 C8 -34.80(12)
C5 C6 C9 C8 -161.39(11)
N1 C6 C9 C10 82.90(13)
C5 C6 C9 C10 -43.70(15)
C8 C9 C10 C11 159.56(11)
C6 C9 C10 C11 45.02(16)
C13 N2 C11 C12 154.63(11)
C20 N2 C11 C12 -51.85(15)
C13 N2 C11 C10 -82.91(13)
C20 N2 C11 C10 70.61(14)
C9 C10 C11 N2 -178.40(10)
C9 C10 C11 C12 -53.47(14)
N2 C11 C12 C5 -177.56(10)
C10 C11 C12 C5 60.57(13)
C4 C5 C12 C11 165.67(11)
C6 C5 C12 C11 -62.90(13)
C20 N2 C13 O2 -159.05(13)
C11 N2 C13 O2 -6.37(19)
C20 N2 C13 C14 21.77(18)
C11 N2 C13 C14 174.45(11)
O2 C13 C14 C19 42.16(18)
N2 C13 C14 C19 -138.62(13)
O2 C13 C14 C15 -133.99(14)
N2 C13 C14 C15 45.23(18)
C19 C14 C15 C16 0.4(2)
C13 C14 C15 C16 176.46(12)
C14 C15 C16 C17 0.6(2)
C14 C15 C16 Cl1 -178.95(10)
C15 C16 C17 C18 -0.6(2)
Cl1 C16 C17 C18 178.92(12)
C16 C17 C18 C19 -0.4(2)
C16 C17 C18 Cl2 179.73(11)
C17 C18 C19 C14 1.4(2)
Cl2 C18 C19 C14 -178.74(11)
C15 C14 C19 C18 -1.4(2)
C13 C14 C19 C18 -177.62(12)
C13 N2 C20 C25 58.25(17)
C11 N2 C20 C25 -94.07(14)
C13 N2 C20 C21 -123.20(14)
C11 N2 C20 C21 84.47(15)
C25 C20 C21 C22 0.7(2)
N2 C20 C21 C22 -177.83(13)
C20 C21 C22 C23 0.0(2)
C21 C22 C23 C24 -0.6(2)
C22 C23 C24 C25 0.5(2)
C21 C20 C25 C24 -0.9(2)
N2 C20 C25 C24 177.68(12)
C23 C24 C25 C20 0.3(2)
